data_9002411
loop_
_publ_author_name
'Brigatti, M. F.'
'Lugli, C.'
'Poppi, L.'
'Foord, E. E.'
'Kile, D. E.'

_publ_section_title
;
 Crystal chemical variations in Li- and Fe-rich micas from
 Pikes Peak batholith (central Colorado)
 Sample: 114
;
_journal_name_full 'American Mineralogist'
_journal_page_first 1275
_journal_page_last 1286
_journal_volume 85
_journal_year 2000
_chemical_formula_sum
;Al1.504 F1.746 Fe0.455 H0.142 K0.906 Li1.423 Mn0.038 Na0.005 O10.254 Rb0.051
 Si3.536
;
_chemical_name_mineral Polylithionite
_space_group_IT_number 5
_symmetry_space_group_name_Hall 'C 2y'
_symmetry_space_group_name_H-M 'C 1 2 1'
_cell_angle_alpha 90
_cell_angle_beta 100.72
_cell_angle_gamma 90
_cell_formula_units_Z 2
_cell_length_a 5.262
_cell_length_b 9.085
_cell_length_c 10.099
_cell_volume 474.360
_database_code_amcsd 0002496
_exptl_crystal_density_diffrn 2.902
_cod_original_formula_sum
;Si3.536 Al1.504 Li1.423 Fe.455 Mn.038 Na.005 Rb.051 K.906 O10.254 F1.746
 H.142
;
_cod_database_code 9002411

loop_
_space_group_symop_operation_xyz
x,y,z
1/2+x,1/2+y,z
-x,y,-z
1/2-x,1/2+y,-z

loop_
_atom_site_aniso_label
_atom_site_aniso_U_11
_atom_site_aniso_U_22
_atom_site_aniso_U_33
_atom_site_aniso_U_12
_atom_site_aniso_U_13
_atom_site_aniso_U_23
SiT1 0.00823 0.00722 0.00899 -0.00038 0.00076 0.00000
AlT1 0.00823 0.00722 0.00899 -0.00038 0.00076 0.00000
SiT11 0.00722 0.00671 0.00760 -0.00025 0.00152 0.00063
AlT11 0.00722 0.00671 0.00760 -0.00025 0.00152 0.00063
LiM1 0.00937 0.00570 0.01178 0.00000 0.00317 0.00000
AlM1 0.00937 0.00570 0.01178 0.00000 0.00317 0.00000
FeM1 0.00937 0.00570 0.01178 0.00000 0.00317 0.00000
MnM1 0.00937 0.00570 0.01178 0.00000 0.00317 0.00000
LiM2 0.00519 0.00557 0.01089 0.00000 0.00076 0.00000
FeM2 0.00519 0.00557 0.01089 0.00000 0.00076 0.00000
LiM3 0.00988 0.00798 0.00823 0.00000 0.00127 0.00000
AlM3 0.00988 0.00798 0.00823 0.00000 0.00127 0.00000
NaA 0.02584 0.02368 0.02432 0.00000 0.00393 0.00000
RbA 0.02584 0.02368 0.02432 0.00000 0.00393 0.00000
KA 0.02584 0.02368 0.02432 0.00000 0.00393 0.00000
O1 0.02812 0.01114 0.01406 -0.00228 0.00063 0.00101
O2 0.01596 0.02102 0.01292 -0.00469 0.00139 0.00013
O22 0.01672 0.02546 0.01279 0.00773 0.00279 0.00241
O3 0.01001 0.01241 0.01153 0.00051 0.00190 0.00013
O33 0.01343 0.00874 0.00899 -0.00114 0.00177 0.00101
F4 0.00899 0.00621 0.00773 0.00089 0.00215 -0.00253
O4 0.00899 0.00621 0.00773 0.00089 0.00215 -0.00253
O-H4 0.00899 0.00621 0.00773 0.00089 0.00215 -0.00253

loop_
_atom_site_label
_atom_site_fract_x
_atom_site_fract_y
_atom_site_fract_z
_atom_site_occupancy
_atom_site_type_symbol
_atom_site_attached_hydrogens
SiT1 0.08590 0.17060 0.22947 0.88400 Si 0
AlT1 0.08590 0.17060 0.22947 0.11600 Al 0
SiT11 0.57600 0.33400 0.22972 0.88400 Si 0
AlT11 0.57600 0.33400 0.22972 0.11600 Al 0
LiM1 0.00000 0.01129 0.50000 0.61500 Li 0
AlM1 0.00000 0.01129 0.50000 0.07400 Al 0
FeM1 0.00000 0.01129 0.50000 0.23200 Fe 0
MnM1 0.00000 0.01129 0.50000 0.03800 Mn 0
LiM2 0.00000 0.34210 0.50000 0.77700 Li 0
FeM2 0.00000 0.34210 0.50000 0.22300 Fe 0
LiM3 0.50000 0.18030 0.50000 0.03100 Li 0
AlM3 0.50000 0.18030 0.50000 0.96600 Al 0
NaA 0.00000 0.50160 0.00000 0.00500 Na 0
RbA 0.00000 0.50160 0.00000 0.05100 Rb 0
KA 0.00000 0.50160 0.00000 0.90600 K 0
O1 0.04040 0.00320 0.17150 1.00000 O 0
O2 0.31390 0.24380 0.15960 1.00000 O 0
O22 0.82050 0.26220 0.17280 1.00000 O 0
O3 0.16210 0.17570 0.39250 1.00000 O 0
O33 0.61580 0.32830 0.39350 1.00000 O 0
F4 0.10980 0.53030 0.39860 0.87300 F 0
O4 0.10980 0.53030 0.39860 0.05600 O 0
O-H4 0.10980 0.53030 0.39860 0.07100 O 1

loop_
_cod_changelog_entry_id
_cod_changelog_entry_author
_cod_changelog_entry_date
_cod_changelog_entry_text
1
;cod-tools version 3.8.0
Id: cif_guess_AMCSD_atom_types 9581 2023-05-17 12:35:41Z saulius
;
2023-05-18T11:37:13+03:00
;Derived atom types and hydrogen counts
from atom names that follow the AMCSD naming convention
(Wat == water, O-H == hydroxyl).
;
2
;cod-tools version 3.10.1
Id: cif_fix_AMCSD_aniso_labels 10200 2024-08-01 14:09:44Z saulius
;
2024-08-02T12:20:18+03:00
;Changed the following '_atom_site_aniso_label' values:
'OH4' -> 'O-H4'
;

loop_
_cod_related_entry_id
_cod_related_entry_database
_cod_related_entry_code
1 AMCSD 0002496
